data_4509321
loop_
_publ_author_name
'Zheng, Sheng-Run'
'Yang, Qing-Yuan'
'Yang, Rui'
'Pan, Mei'
'Cao, Rong'
'Su, Cheng-Yong'

_publ_section_title
;
 Metal-Directed Assembly of Coordination Polymers with a Multifunctional
 Semirigid Ligand Containing Pyridyl and Benzimidazolyl Donor Groups
;
_journal_issue 5
_journal_name_full 'Crystal Growth &amp; Design'
_journal_page_first 2341
_journal_paper_doi 10.1021/cg801228x
_journal_volume 9
_journal_year 2009
_chemical_formula_sum 'C30 H38 Cl2 Mn N8 O14'
_chemical_formula_weight 860.52
_chemical_name_systematic
; 
 ? 
;
_space_group_IT_number 2
_symmetry_cell_setting triclinic
_symmetry_space_group_name_Hall '-P 1'
_symmetry_space_group_name_H-M 'P -1'
_atom_sites_solution_hydrogens geom
_atom_sites_solution_primary direct
_atom_sites_solution_secondary difmap
_audit_creation_method SHELXL-97
_cell_angle_alpha 98.161(7)
_cell_angle_beta 113.771(7)
_cell_angle_gamma 102.892(6)
_cell_formula_units_Z 1
_cell_length_a 9.2957(6)
_cell_length_b 9.9701(7)
_cell_length_c 11.3392(9)
_cell_measurement_reflns_used 3177
_cell_measurement_temperature 150(2)
_cell_measurement_theta_max 30.0513
_cell_measurement_theta_min 3.3268
_cell_volume 905.28(14)
_computing_cell_refinement
;
CrysAlis RED, Oxford Diffraction Ltd.,
Version 1.171.31.7 (release 18-10-2006 CrysAlis171 .NET)
(compiled Oct 18 2006,16:28:17)
;
_computing_data_collection
;
CrysAlis CCD, Oxford Diffraction Ltd.,
Version 1.171.31.7 (release 18-10-2006 CrysAlis171 .NET)
(compiled Oct 18 2006,16:28:17)
;
_computing_data_reduction
;
CrysAlis RED, Oxford Diffraction Ltd.,
Version 1.171.31.7 (release 18-10-2006 CrysAlis171 .NET)
(compiled Oct 18 2006,16:28:17)
;
_computing_structure_refinement 'SHELXL-97 (Sheldrick, 1997)'
_computing_structure_solution 'SHELXS-97 (Sheldrick, 1990)'
_diffrn_ambient_temperature 150(2)
_diffrn_detector_area_resol_mean 16.0855
_diffrn_measured_fraction_theta_full 0.976
_diffrn_measured_fraction_theta_max 0.976
_diffrn_measurement_device_type 'Gemini S Ultra'
_diffrn_measurement_method '\w and \p scan'
_diffrn_radiation_monochromator graphite
_diffrn_radiation_source 'Enhance (Mo) X-ray Source'
_diffrn_radiation_type MoK\a
_diffrn_radiation_wavelength 0.71073
_diffrn_reflns_av_R_equivalents 0.0548
_diffrn_reflns_av_sigmaI/netI 0.0856
_diffrn_reflns_limit_h_max 11
_diffrn_reflns_limit_h_min -11
_diffrn_reflns_limit_k_max 12
_diffrn_reflns_limit_k_min -9
_diffrn_reflns_limit_l_max 13
_diffrn_reflns_limit_l_min -13
_diffrn_reflns_number 6856
_diffrn_reflns_theta_full 25.99
_diffrn_reflns_theta_max 25.99
_diffrn_reflns_theta_min 3.34
_exptl_absorpt_coefficient_mu 0.592
_exptl_absorpt_correction_T_max 0.7892
_exptl_absorpt_correction_T_min 0.7643
_exptl_absorpt_correction_type multi-scan
_exptl_crystal_colour yellow
_exptl_crystal_density_diffrn 1.578
_exptl_crystal_density_method 'not measured'
_exptl_crystal_description block
_exptl_crystal_F_000 445
_exptl_crystal_size_max 0.48
_exptl_crystal_size_mid 0.45
_exptl_crystal_size_min 0.42
_refine_diff_density_max 0.442
_refine_diff_density_min -0.349
_refine_diff_density_rms 0.093
_refine_ls_extinction_method none
_refine_ls_goodness_of_fit_ref 1.051
_refine_ls_hydrogen_treatment mixed
_refine_ls_matrix_type full
_refine_ls_number_parameters 273
_refine_ls_number_reflns 3470
_refine_ls_number_restraints 6
_refine_ls_restrained_S_all 1.052
_refine_ls_R_factor_all 0.0629
_refine_ls_R_factor_gt 0.0449
_refine_ls_shift/su_max 0.001
_refine_ls_shift/su_mean 0.000
_refine_ls_structure_factor_coef Fsqd
_refine_ls_weighting_details 'calc w=1/[\s^2^(Fo^2^)+(0.0550P)^2^+0.0000P] where P=(Fo^2^+2Fc^2^)/3'
_refine_ls_weighting_scheme calc
_refine_ls_wR_factor_gt 0.1116
_refine_ls_wR_factor_ref 0.1155
_reflns_number_gt 2180
_reflns_number_total 3470
_reflns_threshold_expression >2sigma(I)
_cod_data_source_file cg801228xsup1.cif
_cod_data_source_block Mn(ClO4)2
_cod_depositor_comments
;
The following automatic conversions were performed:

'_symmetry_cell_setting' value 'Triclinic' changed to 'triclinic'
according to /home/saulius/struct/CIF-dictionaries/cif_core.dic
dictionary named 'cif_core.dic' version 2.4.2 from 2011-04-26.

Automatic conversion script
Id: cif_fix_values 1891 2012-01-12 08:04:46Z andrius 
;
_cod_original_cell_volume 905.28(11)
_cod_original_sg_symbol_H-M P-1
_cod_database_code 4509321

loop_
_symmetry_equiv_pos_as_xyz
'x, y, z'
'-x, -y, -z'

loop_
_atom_site_label
_atom_site_type_symbol
_atom_site_fract_x
_atom_site_fract_y
_atom_site_fract_z
_atom_site_U_iso_or_equiv
_atom_site_adp_type
_atom_site_occupancy
_atom_site_symmetry_multiplicity
_atom_site_calc_flag
_atom_site_refinement_flags
Mn1 Mn 1.5000 0.0000 0.5000 0.0184(2) Uani 1 2 d S
Cl1 Cl 0.97570(10) 0.09805(9) 0.30132(8) 0.0287(2) Uani 1 1 d .
O6 O 0.8614(3) 0.1732(2) 0.2420(2) 0.0398(7) Uani 1 1 d .
O1 O 1.3671(3) 0.0472(2) 0.3126(2) 0.0236(5) Uani 1 1 d D
N3 N 1.2962(3) -0.2089(3) 0.4508(2) 0.0210(6) Uani 1 1 d .
O5 O 1.1174(3) 0.1931(3) 0.4185(3) 0.0486(7) Uani 1 1 d .
N1 N 0.5902(3) -0.7259(3) 0.0225(2) 0.0202(6) Uani 1 1 d .
O2 O 1.3797(3) 0.1116(3) 0.5933(2) 0.0270(5) Uani 1 1 d D
O7 O 1.5332(3) -0.0136(3) 0.1742(2) 0.0288(6) Uani 1 1 d D
N2 N 0.7245(3) -0.4995(3) 0.1468(2) 0.0195(6) Uani 1 1 d .
O4 O 0.8974(3) -0.0193(3) 0.3366(3) 0.0389(6) Uani 1 1 d .
C1 C 0.5009(4) -0.6838(3) 0.0852(3) 0.0197(7) Uani 1 1 d .
C11 C 1.0124(4) -0.3535(3) 0.3149(3) 0.0181(7) Uani 1 1 d .
N4 N 0.9464(3) -0.4955(3) 0.0290(2) 0.0199(6) Uani 1 1 d .
O3 O 1.0307(3) 0.0449(3) 0.2068(2) 0.0419(7) Uani 1 1 d .
C15 C 1.1417(4) -0.2281(3) 0.3595(3) 0.0203(7) Uani 1 1 d .
H15A H 1.1192 -0.1508 0.3230 0.024 Uiso 1 1 calc R
C7 C 0.7211(4) -0.6140(3) 0.0607(3) 0.0179(7) Uani 1 1 d .
C10 C 0.8449(4) -0.3576(3) 0.2105(3) 0.0207(7) Uani 1 1 d .
H10A H 0.7991 -0.2968 0.2530 0.025 Uiso 1 1 calc R
H10B H 0.8605 -0.3160 0.1407 0.025 Uiso 1 1 calc R
C3 C 0.2875(4) -0.6901(4) 0.1509(3) 0.0272(8) Uani 1 1 d .
H3A H 0.1862 -0.7390 0.1491 0.033 Uiso 1 1 calc R
C9 C 0.8444(4) -0.6155(3) 0.0100(3) 0.0201(7) Uani 1 1 d .
C12 C 1.0452(4) -0.4650(3) 0.3693(3) 0.0216(7) Uani 1 1 d .
H12A H 0.9604 -0.5530 0.3414 0.026 Uiso 1 1 calc R
C14 C 1.3249(4) -0.3188(3) 0.5030(3) 0.0241(7) Uani 1 1 d .
H14A H 1.4331 -0.3078 0.5687 0.029 Uiso 1 1 calc R
C4 C 0.3713(4) -0.5487(4) 0.2280(3) 0.0283(8) Uani 1 1 d .
H4A H 0.3247 -0.5045 0.2772 0.034 Uiso 1 1 calc R
C2 C 0.3496(4) -0.7589(3) 0.0777(3) 0.0226(7) Uani 1 1 d .
H2A H 0.2920 -0.8540 0.0240 0.027 Uiso 1 1 calc R
C6 C 0.5826(4) -0.5434(3) 0.1626(3) 0.0203(7) Uani 1 1 d .
C13 C 1.2031(4) -0.4466(3) 0.4649(3) 0.0248(7) Uani 1 1 d .
H13A H 1.2278 -0.5218 0.5043 0.030 Uiso 1 1 calc R
C5 C 0.5183(4) -0.4719(4) 0.2351(3) 0.0259(8) Uani 1 1 d .
H5A H 0.5733 -0.3756 0.2862 0.031 Uiso 1 1 calc R
C8 C 0.8307(4) -0.7571(3) -0.0642(3) 0.0289(8) Uani 1 1 d .
H8A H 0.9181 -0.7465 -0.0929 0.043 Uiso 1 1 calc R
H8B H 0.7225 -0.7961 -0.1427 0.043 Uiso 1 1 calc R
H8C H 0.8426 -0.8219 -0.0060 0.043 Uiso 1 1 calc R
H22 H 1.372(4) 0.088(4) 0.655(3) 0.035 Uiso 1 1 d D
H72 H 1.612(3) 0.040(3) 0.175(4) 0.040(12) Uiso 1 1 d D
H21 H 1.295(3) 0.124(4) 0.540(3) 0.040(12) Uiso 1 1 d D
H12 H 1.273(3) 0.051(5) 0.280(4) 0.077(17) Uiso 1 1 d D
H11 H 1.406(5) 0.043(4) 0.258(3) 0.055(13) Uiso 1 1 d D
H71 H 1.492(5) -0.086(3) 0.111(3) 0.054(14) Uiso 1 1 d D

loop_
_atom_site_aniso_label
_atom_site_aniso_U_11
_atom_site_aniso_U_22
_atom_site_aniso_U_33
_atom_site_aniso_U_23
_atom_site_aniso_U_13
_atom_site_aniso_U_12
Mn1 0.0155(4) 0.0154(4) 0.0204(4) 0.0023(3) 0.0068(3) 0.0015(3)
Cl1 0.0208(4) 0.0224(5) 0.0423(5) 0.0128(4) 0.0125(4) 0.0059(4)
O6 0.0231(13) 0.0279(14) 0.0639(17) 0.0180(13) 0.0112(12) 0.0119(11)
O1 0.0174(12) 0.0284(13) 0.0219(13) 0.0061(10) 0.0070(10) 0.0053(11)
N3 0.0203(14) 0.0151(14) 0.0246(14) 0.0022(12) 0.0100(12) 0.0019(12)
O5 0.0346(15) 0.0304(15) 0.0536(17) 0.0049(13) -0.0018(13) 0.0056(12)
N1 0.0177(13) 0.0217(15) 0.0201(14) 0.0041(11) 0.0103(11) 0.0017(12)
O2 0.0268(14) 0.0272(14) 0.0270(14) 0.0055(12) 0.0127(12) 0.0079(11)
O7 0.0232(13) 0.0247(14) 0.0345(15) -0.0005(12) 0.0166(12) -0.0017(11)
N2 0.0160(13) 0.0162(14) 0.0224(14) 0.0016(11) 0.0082(11) 0.0006(11)
O4 0.0392(15) 0.0334(15) 0.0620(17) 0.0250(13) 0.0334(14) 0.0157(12)
C1 0.0140(15) 0.0215(18) 0.0193(16) 0.0063(14) 0.0051(13) 0.0016(14)
C11 0.0172(15) 0.0146(16) 0.0204(16) 0.0006(13) 0.0096(13) 0.0017(13)
N4 0.0158(13) 0.0207(15) 0.0220(14) 0.0036(12) 0.0092(11) 0.0033(12)
O3 0.0354(14) 0.0553(18) 0.0483(16) 0.0210(14) 0.0260(13) 0.0201(14)
C15 0.0222(17) 0.0149(16) 0.0221(17) 0.0036(13) 0.0088(14) 0.0057(14)
C7 0.0186(16) 0.0147(17) 0.0186(15) 0.0037(13) 0.0084(13) 0.0025(14)
C10 0.0194(16) 0.0137(17) 0.0243(17) 0.0007(14) 0.0096(14) -0.0004(13)
C3 0.0185(16) 0.036(2) 0.0344(19) 0.0181(17) 0.0155(15) 0.0082(16)
C9 0.0170(16) 0.0225(18) 0.0177(16) 0.0046(14) 0.0061(13) 0.0040(15)
C12 0.0235(17) 0.0147(17) 0.0236(17) 0.0018(14) 0.0123(14) -0.0011(14)
C14 0.0198(16) 0.0221(19) 0.0248(17) 0.0027(14) 0.0066(14) 0.0050(14)
C4 0.0258(18) 0.036(2) 0.0300(19) 0.0118(17) 0.0159(15) 0.0127(17)
C2 0.0163(16) 0.0199(17) 0.0265(17) 0.0092(14) 0.0064(14) 0.0006(14)
C6 0.0164(15) 0.0219(18) 0.0190(16) 0.0046(14) 0.0059(13) 0.0035(14)
C13 0.0285(18) 0.0173(17) 0.0262(18) 0.0088(14) 0.0096(15) 0.0057(15)
C5 0.0252(18) 0.0249(19) 0.0243(18) 0.0034(15) 0.0084(15) 0.0091(15)
C8 0.0302(19) 0.0191(18) 0.037(2) -0.0008(15) 0.0212(16) 0.0009(15)

loop_
_atom_type_symbol
_atom_type_description
_atom_type_scat_dispersion_real
_atom_type_scat_dispersion_imag
_atom_type_scat_source
C C 0.0033 0.0016 'International Tables Vol C Tables 4.2.6.8 and 6.1.1.4'
H H 0.0000 0.0000 'International Tables Vol C Tables 4.2.6.8 and 6.1.1.4'
N N 0.0061 0.0033 'International Tables Vol C Tables 4.2.6.8 and 6.1.1.4'
O O 0.0106 0.0060 'International Tables Vol C Tables 4.2.6.8 and 6.1.1.4'
Cl Cl 0.1484 0.1585 'International Tables Vol C Tables 4.2.6.8 and 6.1.1.4'
Mn Mn 0.3368 0.7283 'International Tables Vol C Tables 4.2.6.8 and 6.1.1.4'

loop_
_geom_angle_atom_site_label_1
_geom_angle_atom_site_label_2
_geom_angle_atom_site_label_3
_geom_angle
_geom_angle_site_symmetry_1
_geom_angle_site_symmetry_3
O1 Mn1 O1 180.00(8) 2_856 .
O1 Mn1 O2 91.02(9) 2_856 2_856
O1 Mn1 O2 88.98(9) . 2_856
O1 Mn1 O2 88.98(9) 2_856 .
O1 Mn1 O2 91.02(9) . .
O2 Mn1 O2 180.00(11) 2_856 .
O1 Mn1 N3 86.31(9) 2_856 .
O1 Mn1 N3 93.69(9) . .
O2 Mn1 N3 91.34(8) 2_856 .
O2 Mn1 N3 88.66(8) . .
O1 Mn1 N3 93.69(9) 2_856 2_856
O1 Mn1 N3 86.31(9) . 2_856
O2 Mn1 N3 88.66(8) 2_856 2_856
O2 Mn1 N3 91.34(9) . 2_856
N3 Mn1 N3 180.000(1) . 2_856
O4 Cl1 O6 110.14(14) . .
O4 Cl1 O5 109.70(16) . .
O6 Cl1 O5 109.88(15) . .
O4 Cl1 O3 109.15(15) . .
O6 Cl1 O3 109.31(15) . .
O5 Cl1 O3 108.63(16) . .
Mn1 O1 H12 128(3) . .
Mn1 O1 H11 117(3) . .
H12 O1 H11 113(4) . .
C15 N3 C14 117.0(3) . .
C15 N3 Mn1 119.4(2) . .
C14 N3 Mn1 123.5(2) . .
C7 N1 C1 105.3(2) . .
Mn1 O2 H22 117(3) . .
Mn1 O2 H21 114(2) . .
H22 O2 H21 114(4) . .
H72 O7 H71 111(4) . .
C7 N2 C6 105.8(2) . .
C7 N2 C10 130.2(2) . .
C6 N2 C10 124.0(2) . .
N1 C1 C6 109.7(3) . .
N1 C1 C2 129.8(3) . .
C6 C1 C2 120.5(3) . .
C12 C11 C15 117.7(3) . .
C12 C11 C10 124.8(3) . .
C15 C11 C10 117.5(3) . .
C9 N4 N4 113.9(3) . 2_745
N3 C15 C11 124.2(3) . .
N3 C15 H15A 117.9 . .
C11 C15 H15A 117.9 . .
N1 C7 N2 112.9(2) . .
N1 C7 C9 121.6(3) . .
N2 C7 C9 125.5(3) . .
N2 C10 C11 114.7(2) . .
N2 C10 H10A 108.6 . .
C11 C10 H10A 108.6 . .
N2 C10 H10B 108.6 . .
C11 C10 H10B 108.6 . .
H10A C10 H10B 107.6 . .
C2 C3 C4 121.1(3) . .
C2 C3 H3A 119.4 . .
C4 C3 H3A 119.4 . .
N4 C9 C7 117.1(2) . .
N4 C9 C8 126.9(3) . .
C7 C9 C8 116.0(3) . .
C11 C12 C13 118.9(3) . .
C11 C12 H12A 120.5 . .
C13 C12 H12A 120.5 . .
N3 C14 C13 122.5(3) . .
N3 C14 H14A 118.8 . .
C13 C14 H14A 118.8 . .
C5 C4 C3 122.4(3) . .
C5 C4 H4A 118.8 . .
C3 C4 H4A 118.8 . .
C3 C2 C1 117.6(3) . .
C3 C2 H2A 121.2 . .
C1 C2 H2A 121.2 . .
N2 C6 C1 106.2(2) . .
N2 C6 C5 131.6(3) . .
C1 C6 C5 122.2(3) . .
C14 C13 C12 119.7(3) . .
C14 C13 H13A 120.1 . .
C12 C13 H13A 120.1 . .
C4 C5 C6 116.2(3) . .
C4 C5 H5A 121.9 . .
C6 C5 H5A 121.9 . .
C9 C8 H8A 109.5 . .
C9 C8 H8B 109.5 . .
H8A C8 H8B 109.5 . .
C9 C8 H8C 109.5 . .
H8A C8 H8C 109.5 . .
H8B C8 H8C 109.5 . .

loop_
_geom_bond_atom_site_label_1
_geom_bond_atom_site_label_2
_geom_bond_distance
_geom_bond_site_symmetry_2
Mn1 O1 2.165(2) 2_856
Mn1 O1 2.165(2) .
Mn1 O2 2.187(2) 2_856
Mn1 O2 2.187(2) .
Mn1 N3 2.301(2) .
Mn1 N3 2.301(3) 2_856
Cl1 O4 1.430(2) .
Cl1 O6 1.437(2) .
Cl1 O5 1.440(3) .
Cl1 O3 1.446(2) .
O1 H12 0.813(19) .
O1 H11 0.839(19) .
N3 C15 1.339(4) .
N3 C14 1.345(4) .
N1 C7 1.321(4) .
N1 C1 1.385(4) .
O2 H22 0.791(18) .
O2 H21 0.822(18) .
O7 H72 0.798(19) .
O7 H71 0.827(18) .
N2 C7 1.379(3) .
N2 C6 1.385(4) .
N2 C10 1.458(4) .
C1 C6 1.395(4) .
C1 C2 1.400(4) .
C11 C12 1.380(4) .
C11 C15 1.387(4) .
C11 C10 1.516(4) .
N4 C9 1.277(4) .
N4 N4 1.409(4) 2_745
C15 H15A 0.9500 .
C7 C9 1.477(4) .
C10 H10A 0.9900 .
C10 H10B 0.9900 .
C3 C2 1.377(4) .
C3 C4 1.403(5) .
C3 H3A 0.9500 .
C9 C8 1.487(4) .
C12 C13 1.380(4) .
C12 H12A 0.9500 .
C14 C13 1.377(4) .
C14 H14A 0.9500 .
C4 C5 1.374(5) .
C4 H4A 0.9500 .
C2 H2A 0.9500 .
C6 C5 1.400(4) .
C13 H13A 0.9500 .
C5 H5A 0.9500 .
C8 H8A 0.9800 .
C8 H8B 0.9800 .
C8 H8C 0.9800 .

loop_
_geom_torsion_atom_site_label_1
_geom_torsion_atom_site_label_2
_geom_torsion_atom_site_label_3
_geom_torsion_atom_site_label_4
_geom_torsion
_geom_torsion_site_symmetry_1
O1 Mn1 N3 C15 158.1(2) 2_856
O1 Mn1 N3 C15 -21.9(2) .
O2 Mn1 N3 C15 -111.0(2) 2_856
O2 Mn1 N3 C15 69.0(2) .
N3 Mn1 N3 C15 99(100) 2_856
O1 Mn1 N3 C14 -26.1(2) 2_856
O1 Mn1 N3 C14 153.9(2) .
O2 Mn1 N3 C14 64.8(2) 2_856
O2 Mn1 N3 C14 -115.2(2) .
N3 Mn1 N3 C14 -85(100) 2_856
C7 N1 C1 C6 -0.2(3) .
C7 N1 C1 C2 178.3(3) .
C14 N3 C15 C11 -1.1(4) .
Mn1 N3 C15 C11 174.9(2) .
C12 C11 C15 N3 0.7(4) .
C10 C11 C15 N3 -179.7(2) .
C1 N1 C7 N2 0.5(3) .
C1 N1 C7 C9 -177.6(3) .
C6 N2 C7 N1 -0.6(3) .
C10 N2 C7 N1 -179.6(3) .
C6 N2 C7 C9 177.4(3) .
C10 N2 C7 C9 -1.5(5) .
C7 N2 C10 C11 -68.4(4) .
C6 N2 C10 C11 112.9(3) .
C12 C11 C10 N2 -13.2(4) .
C15 C11 C10 N2 167.2(2) .
N4 N4 C9 C7 -176.4(3) 2_745
N4 N4 C9 C8 0.3(5) 2_745
N1 C7 C9 N4 165.5(3) .
N2 C7 C9 N4 -12.4(4) .
N1 C7 C9 C8 -11.5(4) .
N2 C7 C9 C8 170.6(3) .
C15 C11 C12 C13 0.3(4) .
C10 C11 C12 C13 -179.3(3) .
C15 N3 C14 C13 0.7(4) .
Mn1 N3 C14 C13 -175.2(2) .
C2 C3 C4 C5 -0.1(5) .
C4 C3 C2 C1 1.3(5) .
N1 C1 C2 C3 -179.5(3) .
C6 C1 C2 C3 -1.2(5) .
C7 N2 C6 C1 0.5(3) .
C10 N2 C6 C1 179.5(3) .
C7 N2 C6 C5 -178.1(3) .
C10 N2 C6 C5 0.9(5) .
N1 C1 C6 N2 -0.2(3) .
C2 C1 C6 N2 -178.8(3) .
N1 C1 C6 C5 178.6(3) .
C2 C1 C6 C5 -0.1(5) .
N3 C14 C13 C12 0.3(4) .
C11 C12 C13 C14 -0.7(4) .
C3 C4 C5 C6 -1.2(5) .
N2 C6 C5 C4 179.6(3) .
C1 C6 C5 C4 1.2(5) .
